data_1571360
loop_
_publ_author_name
'Li, Xing-Chi'
'Cheng, Ying'
'Wang, Xu-Dong'
'Tong, Shuo'
'Wang, Mei-Xiang'

_publ_section_title
;
 <i>De novo</i> synthesis of inherently chiral heteracalix[4]aromatics
 from enantioselective macrocyclization enabled by chiral phosphoric
 acid-catalyzed intramolecular S<sub>N</sub>Ar reaction.
;
_journal_issue 10
_journal_name_full 'Chemical science'
_journal_page_first 3610
_journal_page_last 3615
_journal_paper_doi 10.1039/d3sc06436k
_journal_volume 15
_journal_year 2024
_chemical_formula_moiety 'C34 H37 N9 O5, 4(C0.125 Cl0.25)'
_chemical_formula_sum 'C34.5 H38 Cl N9 O5'
_chemical_formula_weight 694.19
_space_group_crystal_system orthorhombic
_space_group_IT_number 56
_space_group_name_Hall '-P 2ab 2ac'
_space_group_name_H-M_alt 'P c c n'
_atom_sites_solution_hydrogens geom
_audit_creation_date 2023-10-10
_audit_creation_method
;
Olex2 1.5
(compiled 2023.08.24 svn.re1ec1418 for OlexSys, GUI svn.r6817)
;
_audit_update_record
;
2023-10-26 deposited with the CCDC.	2024-01-25 downloaded from the CCDC.
;
_cell_angle_alpha 90
_cell_angle_beta 90
_cell_angle_gamma 90
_cell_formula_units_Z 8
_cell_length_a 14.2497(2)
_cell_length_b 36.7753(5)
_cell_length_c 14.4950(2)
_cell_measurement_reflns_used 6052
_cell_measurement_temperature 100(2)
_cell_measurement_theta_max 62.500
_cell_measurement_theta_min 3.326
_cell_volume 7595.92(18)
_computing_cell_refinement 'CrysAlisPro 1.171.42.55a (Rigaku OD, 2022)'
_computing_data_collection 'CrysAlisPro 1.171.42.55a (Rigaku OD, 2022)'
_computing_data_reduction 'CrysAlisPro 1.171.42.55a (Rigaku OD, 2022)'
_computing_molecular_graphics 'Olex2 1.5 (Dolomanov et al., 2009)'
_computing_publication_material 'Olex2 1.5 (Dolomanov et al., 2009)'
_computing_structure_refinement 'SHELXL-2018/3 (Sheldrick, 2018)'
_computing_structure_solution 'SHELXT 2018/2 (Sheldrick, 2018)'
_diffrn_ambient_temperature 100(2)
_diffrn_detector_area_resol_mean 10.0000
_diffrn_measured_fraction_theta_full 0.997
_diffrn_measured_fraction_theta_max 0.997
_diffrn_measurement_device_type 'XtaLAB Synergy R, DW system, HyPix'
_diffrn_measurement_method '\w scans'
_diffrn_radiation_type CuK\a
_diffrn_radiation_wavelength 1.54184
_diffrn_reflns_av_R_equivalents 0.0408
_diffrn_reflns_av_unetI/netI 0.0280
_diffrn_reflns_Laue_measured_fraction_full 0.997
_diffrn_reflns_Laue_measured_fraction_max 0.997
_diffrn_reflns_limit_h_max 16
_diffrn_reflns_limit_h_min -14
_diffrn_reflns_limit_k_max 40
_diffrn_reflns_limit_k_min -42
_diffrn_reflns_limit_l_max 16
_diffrn_reflns_limit_l_min -10
_diffrn_reflns_number 34722
_diffrn_reflns_point_group_measured_fraction_full 0.997
_diffrn_reflns_point_group_measured_fraction_max 0.997
_diffrn_reflns_theta_full 62.500
_diffrn_reflns_theta_max 62.500
_diffrn_reflns_theta_min 3.326
_exptl_absorpt_coefficient_mu 1.311
_exptl_absorpt_correction_T_max 1.00000
_exptl_absorpt_correction_T_min 0.84938
_exptl_absorpt_correction_type multi-scan
_exptl_crystal_colour colourless
_exptl_crystal_colour_primary colourless
_exptl_crystal_density_diffrn 1.214
_exptl_crystal_description needle
_exptl_crystal_F_000 2920
_exptl_crystal_size_max 0.2
_exptl_crystal_size_mid 0.1
_exptl_crystal_size_min 0.05
_refine_diff_density_max 2.021
_refine_diff_density_min -0.793
_refine_diff_density_rms 0.109
_refine_ls_extinction_coef 0.00052(11)
_refine_ls_extinction_expression Fc^*^=kFc[1+0.001xFc^2^\l^3^/sin(2\q)]^-1/4^
_refine_ls_extinction_method 'SHELXL-2018/3 (Sheldrick 2018)'
_refine_ls_goodness_of_fit_ref 1.202
_refine_ls_hydrogen_treatment constr
_refine_ls_matrix_type full
_refine_ls_number_parameters 475
_refine_ls_number_reflns 6052
_refine_ls_number_restraints 68
_refine_ls_restrained_S_all 1.246
_refine_ls_R_factor_all 0.0893
_refine_ls_R_factor_gt 0.0857
_refine_ls_shift/su_max 0.001
_refine_ls_shift/su_mean 0.000
_refine_ls_structure_factor_coef Fsqd
_refine_ls_weighting_details 'w=1/[\s^2^(Fo^2^)+(0.1464P)^2^+10.8090P] where P=(Fo^2^+2Fc^2^)/3'
_refine_ls_weighting_scheme calc
_refine_ls_wR_factor_gt 0.2538
_refine_ls_wR_factor_ref 0.2575
_reflns_Friedel_coverage 0.000
_reflns_number_gt 5582
_reflns_number_total 6052
_reflns_threshold_expression 'I > 2\s(I)'
_cod_data_source_file d3sc06436k2.cif
_cod_data_source_block A_CCDC1
_cod_original_formula_sum 'C34.50 H38 Cl N9 O5'
_cod_database_code 1571360
_shelx_shelxl_version_number 2018/3
_shelx_space_group_comment
;
The symmetry employed for this shelxl refinement is uniquely defined
by the following loop, which should always be used as a source of
symmetry information in preference to the above space-group names.
They are only intended as comments.
;
_olex2_refinement_description
;
1. Shared sites
{C35, C35A}
2. Restrained distances
 C35-Cl1 = C35A-Cl1A
 1.76 with sigma of 0.01
 C36-Cl2 = C36-Cl3
 1.76 with sigma of 0.01
 Cl2-Cl3
 2.85 with sigma of 0.02
 C37-Cl4 = C37-Cl5
 1.76 with sigma of 0.01
 Cl4-Cl5
 2.85 with sigma of 0.02
3. Uiso/Uaniso restraints and constraints
Uanis(C35) \\sim Ueq, Uanis(C36) \\sim Ueq, Uanis(C37) \\sim Ueq, Uanis(Cl1)
\\sim Ueq, Uanis(Cl2) \\sim Ueq, Uanis(Cl3) \\sim Ueq, Uanis(Cl4) \\sim Ueq,
Uanis(Cl5) \\sim Ueq: with sigma of 0.01 and sigma for terminal atoms of 0.02
Uanis(Cl1) \\sim Ueq, Uanis(Cl1A) \\sim Ueq, Uanis(C35) \\sim Ueq, Uanis(C35A)
\\sim Ueq: with sigma of 0.01 and sigma for terminal atoms of 0.02
Uanis(C35) = Uanis(C35A)
Uanis(C36) = Uanis(Cl2) = Uanis(Cl3)
Uanis(Cl4) = Uanis(Cl5) = Uanis(C37)
Uanis(C35) = Uanis(C35A) = Uanis(Cl1) = Uanis(Cl1A)
4. Others
 Fixed Sof: C35(0.125) C35A(0.125) C36(0.125) C37(0.125) Cl1(0.25) Cl1A(0.25)
 Cl2(0.125) Cl3(0.125) Cl4(0.125) Cl5(0.125)
5.a Secondary CH2 refined with riding coordinates:
 C25(H25A,H25B)
5.b Me refined with riding coordinates:
 C7(H7A,H7B,H7C), C20(H20A,H20B,H20C), C22(H22A,H22B,H22C), C23(H23A,H23B,
 H23C), C24(H24A,H24B,H24C), C32(H32A,H32B,H32C), C33(H33A,H33B,H33C), C34(H34A,
 H34B,H34C)
5.c Aromatic/amide H refined with riding coordinates:
 C3(H3A), C5(H5A), C11(H11A), C13(H13A), C14(H14A), C27(H27A), C28(H28A),
 C29(H29A), C30(H30A), C31(H31A), N5(H5B)
;
_olex2_submission_special_instructions 'No special instructions were received'

loop_
_space_group_symop_operation_xyz
'x, y, z'
'-x+1/2, -y+1/2, z'
'-x, y+1/2, -z+1/2'
'x+1/2, -y, -z+1/2'
'-x, -y, -z'
'x-1/2, y-1/2, -z'
'x, -y-1/2, z-1/2'
'-x-1/2, y, z-1/2'

loop_
_atom_site_label
_atom_site_type_symbol
_atom_site_fract_x
_atom_site_fract_y
_atom_site_fract_z
_atom_site_U_iso_or_equiv
_atom_site_adp_type
_atom_site_occupancy
_atom_site_site_symmetry_order
_atom_site_calc_flag
_atom_site_refinement_flags_posn
_atom_site_refinement_flags_adp
_atom_site_refinement_flags_occupancy
_atom_site_disorder_assembly
_atom_site_disorder_group
C1 C 0.4039(2) 0.61787(9) 0.3435(2) 0.0222(7) Uani 1 1 d . . . . .
C2 C 0.4210(2) 0.58137(9) 0.3231(2) 0.0226(7) Uani 1 1 d . . . . .
C3 C 0.4529(2) 0.57119(9) 0.2370(2) 0.0228(7) Uani 1 1 d . . . . .
H3A H 0.462334 0.546148 0.223817 0.027 Uiso 1 1 calc R U . . .
C4 C 0.4717(2) 0.59723(9) 0.1684(2) 0.0256(7) Uani 1 1 d . . . . .
C5 C 0.4567(2) 0.63344(10) 0.1910(2) 0.0266(8) Uani 1 1 d . . . . .
H5A H 0.469831 0.651670 0.146420 0.032 Uiso 1 1 calc R U . . .
C6 C 0.4231(2) 0.64377(9) 0.2767(2) 0.0247(7) Uani 1 1 d . . . . .
C7 C 0.3092(3) 0.69410(10) 0.2967(3) 0.0389(9) Uani 1 1 d . . . . .
H7A H 0.267565 0.673864 0.280721 0.058 Uiso 1 1 calc R U . . .
H7B H 0.293094 0.703219 0.358263 0.058 Uiso 1 1 calc R U . . .
H7C H 0.301822 0.713666 0.251430 0.058 Uiso 1 1 calc R U . . .
C8 C 0.4789(2) 0.70369(9) 0.3162(2) 0.0252(7) Uani 1 1 d . . . . .
C9 C 0.5376(2) 0.75921(9) 0.3410(3) 0.0297(8) Uani 1 1 d . . . . .
C10 C 0.6341(2) 0.71129(9) 0.3388(2) 0.0255(7) Uani 1 1 d . . . . .
C11 C 0.7052(2) 0.64027(9) 0.4318(2) 0.0256(7) Uani 1 1 d . . . . .
H11A H 0.677711 0.653300 0.481457 0.031 Uiso 1 1 calc R U . . .
C12 C 0.7350(2) 0.65882(9) 0.3533(2) 0.0266(7) Uani 1 1 d . . . . .
C13 C 0.7757(2) 0.63948(9) 0.2820(2) 0.0274(7) Uani 1 1 d . . . . .
H13A H 0.795733 0.651885 0.227973 0.033 Uiso 1 1 calc R U . . .
C14 C 0.7876(2) 0.60188(9) 0.2886(2) 0.0269(7) Uani 1 1 d . . . . .
H14A H 0.816325 0.588894 0.239512 0.032 Uiso 1 1 calc R U . . .
C15 C 0.7576(2) 0.58349(9) 0.3664(2) 0.0233(7) Uani 1 1 d . . . . .
C16 C 0.7155(2) 0.60325(9) 0.4376(2) 0.0234(7) Uani 1 1 d . . . . .
C17 C 0.6078(2) 0.56808(8) 0.5234(2) 0.0205(7) Uani 1 1 d . . . . .
C18 C 0.5084(2) 0.53591(8) 0.6070(2) 0.0215(7) Uani 1 1 d . . . . .
C19 C 0.4677(2) 0.55375(8) 0.4653(2) 0.0201(7) Uani 1 1 d . . . . .
C20 C 0.3115(2) 0.53980(9) 0.4052(2) 0.0264(7) Uani 1 1 d . . . . .
H20A H 0.276573 0.542863 0.347500 0.040 Uiso 1 1 calc R U . . .
H20B H 0.315688 0.513878 0.420322 0.040 Uiso 1 1 calc R U . . .
H20C H 0.278834 0.552637 0.455062 0.040 Uiso 1 1 calc R U . . .
C21 C 0.5076(2) 0.58526(11) 0.0733(2) 0.0317(8) Uani 1 1 d . . . . .
C22 C 0.5414(5) 0.61766(15) 0.0166(4) 0.0719(17) Uani 1 1 d . . . . .
H22A H 0.489864 0.635064 0.009122 0.108 Uiso 1 1 calc R U . . .
H22B H 0.593816 0.629490 0.048443 0.108 Uiso 1 1 calc R U . . .
H22C H 0.562195 0.609257 -0.044228 0.108 Uiso 1 1 calc R U . . .
C23 C 0.5890(3) 0.55921(15) 0.0830(3) 0.0562(13) Uani 1 1 d . . . . .
H23A H 0.640148 0.571130 0.116665 0.084 Uiso 1 1 calc R U . . .
H23B H 0.568589 0.537591 0.117081 0.084 Uiso 1 1 calc R U . . .
H23C H 0.611166 0.551999 0.021681 0.084 Uiso 1 1 calc R U . . .
C24 C 0.4279(4) 0.5670(2) 0.0211(3) 0.0764(19) Uani 1 1 d . . . . .
H24A H 0.375350 0.584017 0.014981 0.115 Uiso 1 1 calc R U . . .
H24B H 0.449758 0.559796 -0.040358 0.115 Uiso 1 1 calc R U . . .
H24C H 0.407181 0.545388 0.055042 0.115 Uiso 1 1 calc R U . . .
C25 C 0.4213(2) 0.64713(9) 0.4908(2) 0.0286(8) Uani 1 1 d . . . . .
H25A H 0.403117 0.673100 0.488970 0.034 Uiso 1 1 calc R U . . .
H25B H 0.488492 0.645143 0.474135 0.034 Uiso 1 1 calc R U . . .
C26 C 0.4048(2) 0.63175(9) 0.5855(2) 0.0242(7) Uani 1 1 d . . . . .
C27 C 0.3139(2) 0.62143(9) 0.6117(2) 0.0291(8) Uani 1 1 d . . . . .
H27A H 0.263091 0.625044 0.570295 0.035 Uiso 1 1 calc R U . . .
C28 C 0.2978(2) 0.60603(10) 0.6971(3) 0.0306(8) Uani 1 1 d . . . . .
H28A H 0.235938 0.599183 0.714386 0.037 Uiso 1 1 calc R U . . .
C29 C 0.3715(3) 0.60057(10) 0.7577(3) 0.0324(8) Uani 1 1 d . . . . .
H29A H 0.360592 0.589804 0.816268 0.039 Uiso 1 1 calc R U . . .
C30 C 0.4613(3) 0.61088(11) 0.7324(3) 0.0341(8) Uani 1 1 d . . . . .
H30A H 0.512021 0.607293 0.773927 0.041 Uiso 1 1 calc R U . . .
C31 C 0.4777(2) 0.62639(10) 0.6468(2) 0.0295(8) Uani 1 1 d . . . . .
H31A H 0.539552 0.633408 0.630146 0.035 Uiso 1 1 calc R U . . .
C32 C 0.4344(3) 0.80931(11) 0.3483(4) 0.0494(11) Uani 1 1 d . . . . .
H32A H 0.436007 0.835720 0.357114 0.074 Uiso 1 1 calc R U . . .
H32B H 0.406579 0.803722 0.288109 0.074 Uiso 1 1 calc R U . . .
H32C H 0.396584 0.798156 0.397166 0.074 Uiso 1 1 calc R U . . .
C33 C 0.8213(3) 0.52739(10) 0.3166(3) 0.0367(9) Uani 1 1 d . . . . .
H33A H 0.822905 0.501627 0.333783 0.055 Uiso 1 1 calc R U . . .
H33B H 0.793777 0.529954 0.255015 0.055 Uiso 1 1 calc R U . . .
H33C H 0.885357 0.537130 0.316272 0.055 Uiso 1 1 calc R U . . .
C34 C 0.3964(2) 0.50599(10) 0.6995(2) 0.0292(8) Uani 1 1 d . . . . .
H34A H 0.390433 0.495104 0.760947 0.044 Uiso 1 1 calc R U . . .
H34B H 0.350782 0.525772 0.693006 0.044 Uiso 1 1 calc R U . . .
H34C H 0.384290 0.487439 0.652436 0.044 Uiso 1 1 calc R U . . .
C35 C 0.250000 0.750000 0.4944(10) 0.120(2) Uani 0.25 2 d DS TU P A 1
C35A C 0.250000 0.750000 0.4944(10) 0.120(2) Uani 0.25 2 d DS TU P B 2
C36 C 0.5961(11) 0.7152(5) 0.599(3) 0.081(2) Uani 0.125 1 d D U P C 1
C37 C 0.5265(14) 0.7357(6) 0.588(5) 0.110(3) Uani 0.125 1 d D U P D 2
N1 N 0.40596(19) 0.68157(8) 0.2965(2) 0.0273(7) Uani 1 1 d . . . . .
N2 N 0.56322(19) 0.68789(7) 0.3240(2) 0.0261(6) Uani 1 1 d . . . . .
N3 N 0.4603(2) 0.73943(8) 0.3275(2) 0.0307(7) Uani 1 1 d . . . . .
N4 N 0.6261(2) 0.74780(8) 0.3460(2) 0.0294(7) Uani 1 1 d . . . . .
N5 N 0.72061(19) 0.69697(8) 0.3470(2) 0.0295(7) Uani 1 1 d . . . . .
H5B H 0.769460 0.711597 0.348511 0.035 Uiso 1 1 calc R U . . .
N6 N 0.55050(18) 0.57107(7) 0.45272(18) 0.0217(6) Uani 1 1 d . . . . .
N7 N 0.59403(18) 0.55075(7) 0.60264(18) 0.0227(6) Uani 1 1 d . . . . .
N8 N 0.44299(18) 0.53573(7) 0.54176(18) 0.0217(6) Uani 1 1 d . . . . .
N9 N 0.40622(18) 0.55482(7) 0.39453(18) 0.0222(6) Uani 1 1 d . . . . .
O1 O 0.69141(14) 0.58556(6) 0.52001(15) 0.0234(5) Uani 1 1 d . . . . .
O2 O 0.36454(15) 0.62634(6) 0.42719(15) 0.0266(6) Uani 1 1 d . . . . .
O3 O 0.52871(18) 0.79505(6) 0.3520(2) 0.0392(7) Uani 1 1 d . . . . .
O4 O 0.76600(16) 0.54700(6) 0.38178(16) 0.0279(6) Uani 1 1 d . . . . .
O5 O 0.48977(16) 0.52014(6) 0.68796(16) 0.0266(6) Uani 1 1 d . . . . .
Cl1 Cl 0.2201(8) 0.7065(2) 0.5486(7) 0.120(2) Uani 0.25 1 d D U P A 1
Cl1A Cl 0.2569(9) 0.7144(3) 0.5692(6) 0.120(2) Uani 0.25 1 d D U P B 2
Cl2 Cl 0.7019(9) 0.7409(4) 0.5929(7) 0.081(2) Uani 0.125 1 d D U P C 1
Cl3 Cl 0.5117(9) 0.7497(4) 0.5861(8) 0.081(2) Uani 0.125 1 d D U P C 1
Cl4 Cl 0.6175(12) 0.7682(5) 0.5895(8) 0.110(3) Uani 0.125 1 d D U P D 2
Cl5 Cl 0.4253(12) 0.7633(5) 0.5798(9) 0.110(3) Uani 0.125 1 d D U P D 2

loop_
_atom_site_aniso_label
_atom_site_aniso_U_11
_atom_site_aniso_U_22
_atom_site_aniso_U_33
_atom_site_aniso_U_23
_atom_site_aniso_U_13
_atom_site_aniso_U_12
C1 0.0144(15) 0.0292(17) 0.0231(17) 0.0003(13) -0.0015(12) -0.0026(12)
C2 0.0136(14) 0.0308(17) 0.0234(17) 0.0021(13) -0.0025(12) -0.0034(12)
C3 0.0149(15) 0.0285(17) 0.0250(17) -0.0009(13) -0.0030(12) -0.0010(12)
C4 0.0136(15) 0.0354(18) 0.0277(18) 0.0021(14) -0.0035(13) -0.0001(13)
C5 0.0167(15) 0.0334(18) 0.0297(18) 0.0078(14) -0.0027(13) -0.0033(13)
C6 0.0168(15) 0.0259(16) 0.0313(18) 0.0011(14) -0.0027(13) -0.0021(13)
C7 0.0217(18) 0.034(2) 0.062(3) 0.0011(18) -0.0046(17) 0.0033(15)
C8 0.0227(17) 0.0242(16) 0.0286(18) 0.0035(13) 0.0041(13) -0.0016(13)
C9 0.0278(18) 0.0236(17) 0.038(2) 0.0052(14) 0.0017(15) -0.0036(14)
C10 0.0234(17) 0.0247(16) 0.0285(18) 0.0024(13) 0.0038(13) -0.0043(14)
C11 0.0148(15) 0.0291(17) 0.0328(18) -0.0049(14) -0.0008(13) -0.0013(13)
C12 0.0139(15) 0.0295(17) 0.0365(19) -0.0007(14) -0.0006(13) -0.0046(13)
C13 0.0178(16) 0.0313(18) 0.0330(18) 0.0035(14) 0.0032(14) -0.0044(13)
C14 0.0160(15) 0.0307(18) 0.0340(19) -0.0029(14) 0.0027(13) -0.0023(13)
C15 0.0132(14) 0.0279(17) 0.0286(17) -0.0015(13) -0.0025(13) -0.0024(12)
C16 0.0135(14) 0.0311(17) 0.0257(17) 0.0005(13) -0.0034(12) -0.0043(12)
C17 0.0169(15) 0.0217(15) 0.0229(16) -0.0024(12) 0.0011(13) 0.0022(12)
C18 0.0216(16) 0.0198(15) 0.0231(16) -0.0003(12) -0.0001(13) 0.0029(12)
C19 0.0159(15) 0.0191(15) 0.0253(17) -0.0037(12) 0.0020(12) 0.0014(12)
C20 0.0178(16) 0.0301(18) 0.0315(18) 0.0026(14) -0.0008(13) -0.0043(13)
C21 0.0226(17) 0.047(2) 0.0259(19) 0.0018(15) 0.0006(14) 0.0018(15)
C22 0.107(5) 0.064(3) 0.044(3) 0.015(2) 0.040(3) 0.023(3)
C23 0.052(3) 0.083(3) 0.033(2) 0.009(2) 0.0139(19) 0.032(2)
C24 0.045(3) 0.146(6) 0.038(3) -0.035(3) 0.007(2) -0.017(3)
C25 0.0309(18) 0.0273(17) 0.0275(18) -0.0024(14) 0.0013(14) -0.0066(14)
C26 0.0223(16) 0.0215(16) 0.0287(17) -0.0056(13) 0.0022(13) -0.0005(13)
C27 0.0210(16) 0.0336(19) 0.0327(19) -0.0009(15) -0.0005(14) 0.0006(14)
C28 0.0228(17) 0.0342(19) 0.0347(19) -0.0006(15) 0.0070(14) -0.0010(14)
C29 0.0335(19) 0.0368(19) 0.0268(18) 0.0003(14) 0.0050(15) 0.0073(16)
C30 0.0267(18) 0.044(2) 0.0312(19) -0.0024(16) -0.0046(15) 0.0046(16)
C31 0.0187(16) 0.0371(19) 0.0328(19) -0.0076(15) 0.0026(14) -0.0002(14)
C32 0.035(2) 0.029(2) 0.084(3) 0.000(2) -0.005(2) 0.0051(17)
C33 0.036(2) 0.0316(19) 0.043(2) -0.0038(16) 0.0118(17) 0.0037(16)
C34 0.0268(17) 0.0326(18) 0.0283(18) 0.0065(14) 0.0036(14) -0.0034(14)
C35 0.150(6) 0.133(4) 0.078(3) 0.000 0.000 0.062(4)
C35A 0.150(6) 0.133(4) 0.078(3) 0.000 0.000 0.062(4)
C36 0.118(5) 0.095(5) 0.032(3) -0.002(3) 0.007(3) 0.026(4)
C37 0.147(7) 0.139(7) 0.043(4) -0.016(4) -0.004(4) 0.020(6)
N1 0.0196(14) 0.0251(14) 0.0372(16) 0.0009(12) -0.0002(12) -0.0019(11)
N2 0.0209(14) 0.0259(14) 0.0314(15) 0.0014(12) 0.0021(12) -0.0042(11)
N3 0.0250(15) 0.0244(15) 0.0426(18) 0.0033(12) 0.0007(13) -0.0023(12)
N4 0.0262(15) 0.0248(14) 0.0373(16) 0.0012(12) 0.0031(12) -0.0037(12)
N5 0.0179(14) 0.0259(14) 0.0447(18) -0.0004(13) 0.0022(12) -0.0063(11)
N6 0.0164(13) 0.0245(13) 0.0242(14) -0.0004(11) 0.0001(11) -0.0008(10)
N7 0.0204(14) 0.0240(14) 0.0238(14) 0.0004(11) 0.0000(11) 0.0010(11)
N8 0.0207(13) 0.0212(13) 0.0231(14) -0.0005(11) 0.0010(11) 0.0013(11)
N9 0.0162(13) 0.0273(14) 0.0232(14) 0.0016(11) -0.0014(10) -0.0034(10)
O1 0.0155(11) 0.0312(12) 0.0236(12) 0.0011(9) -0.0014(9) -0.0032(9)
O2 0.0211(12) 0.0338(13) 0.0250(12) -0.0049(9) 0.0019(9) -0.0048(9)
O3 0.0304(14) 0.0215(12) 0.0656(19) 0.0017(12) -0.0024(13) -0.0011(10)
O4 0.0238(12) 0.0267(12) 0.0331(13) -0.0009(10) 0.0022(10) 0.0009(9)
O5 0.0260(12) 0.0283(12) 0.0257(12) 0.0050(9) -0.0017(9) -0.0029(10)
Cl1 0.150(6) 0.133(4) 0.078(3) 0.000 0.000 0.062(4)
Cl1A 0.150(6) 0.133(4) 0.078(3) 0.000 0.000 0.062(4)
Cl2 0.118(5) 0.095(5) 0.032(3) -0.002(3) 0.007(3) 0.026(4)
Cl3 0.118(5) 0.095(5) 0.032(3) -0.002(3) 0.007(3) 0.026(4)
Cl4 0.147(7) 0.139(7) 0.043(4) -0.016(4) -0.004(4) 0.020(6)
Cl5 0.147(7) 0.139(7) 0.043(4) -0.016(4) -0.004(4) 0.020(6)

loop_
_atom_type_symbol
_atom_type_description
_atom_type_scat_dispersion_real
_atom_type_scat_dispersion_imag
_atom_type_scat_source
C C 0.0181 0.0091 'International Tables Vol C Tables 4.2.6.8 and 6.1.1.4'
H H 0.0000 0.0000 'International Tables Vol C Tables 4.2.6.8 and 6.1.1.4'
N N 0.0311 0.0180 'International Tables Vol C Tables 4.2.6.8 and 6.1.1.4'
O O 0.0492 0.0322 'International Tables Vol C Tables 4.2.6.8 and 6.1.1.4'
Cl Cl 0.3639 0.7018 'International Tables Vol C Tables 4.2.6.8 and 6.1.1.4'

loop_
_geom_angle_atom_site_label_1
_geom_angle_atom_site_label_2
_geom_angle_atom_site_label_3
_geom_angle
_geom_angle_site_symmetry_1
_geom_angle_site_symmetry_3
_geom_angle_publ_flag
C6 C1 C2 118.6(3) . . ?
O2 C1 C2 118.5(3) . . ?
O2 C1 C6 122.8(3) . . ?
C1 C2 N9 118.4(3) . . ?
C3 C2 C1 120.6(3) . . ?
C3 C2 N9 121.0(3) . . ?
C2 C3 H3A 119.4 . . ?
C2 C3 C4 121.2(3) . . ?
C4 C3 H3A 119.4 . . ?
C3 C4 C21 120.2(3) . . ?
C5 C4 C3 117.2(3) . . ?
C5 C4 C21 122.6(3) . . ?
C4 C5 H5A 119.0 . . ?
C6 C5 C4 121.9(3) . . ?
C6 C5 H5A 119.0 . . ?
C1 C6 N1 119.4(3) . . ?
C5 C6 C1 120.4(3) . . ?
C5 C6 N1 120.1(3) . . ?
H7A C7 H7B 109.5 . . ?
H7A C7 H7C 109.5 . . ?
H7B C7 H7C 109.5 . . ?
N1 C7 H7A 109.5 . . ?
N1 C7 H7B 109.5 . . ?
N1 C7 H7C 109.5 . . ?
N1 C8 N3 117.4(3) . . ?
N2 C8 N1 116.5(3) . . ?
N2 C8 N3 126.0(3) . . ?
N4 C9 N3 128.2(3) . . ?
N4 C9 O3 113.3(3) . . ?
O3 C9 N3 118.5(3) . . ?
N2 C10 N4 125.8(3) . . ?
N2 C10 N5 116.9(3) . . ?
N5 C10 N4 117.3(3) . . ?
C12 C11 H11A 119.9 . . ?
C16 C11 H11A 119.9 . . ?
C16 C11 C12 120.3(3) . . ?
C11 C12 N5 119.5(3) . . ?
C13 C12 C11 119.1(3) . . ?
C13 C12 N5 121.4(3) . . ?
C12 C13 H13A 119.7 . . ?
C12 C13 C14 120.6(3) . . ?
C14 C13 H13A 119.7 . . ?
C13 C14 H14A 119.9 . . ?
C15 C14 C13 120.2(3) . . ?
C15 C14 H14A 119.9 . . ?
C14 C15 C16 118.7(3) . . ?
O4 C15 C14 126.0(3) . . ?
O4 C15 C16 115.3(3) . . ?
C11 C16 C15 121.0(3) . . ?
C11 C16 O1 119.1(3) . . ?
C15 C16 O1 119.5(3) . . ?
N6 C17 N7 128.5(3) . . ?
N6 C17 O1 118.5(3) . . ?
N7 C17 O1 112.9(3) . . ?
N8 C18 N7 127.5(3) . . ?
N8 C18 O5 118.9(3) . . ?
O5 C18 N7 113.6(3) . . ?
N8 C19 N6 125.1(3) . . ?
N8 C19 N9 118.2(3) . . ?
N9 C19 N6 116.7(3) . . ?
H20A C20 H20B 109.5 . . ?
H20A C20 H20C 109.5 . . ?
H20B C20 H20C 109.5 . . ?
N9 C20 H20A 109.5 . . ?
N9 C20 H20B 109.5 . . ?
N9 C20 H20C 109.5 . . ?
C22 C21 C4 111.4(3) . . ?
C23 C21 C4 110.7(3) . . ?
C23 C21 C22 107.7(4) . . ?
C23 C21 C24 109.9(4) . . ?
C24 C21 C4 108.9(3) . . ?
C24 C21 C22 108.2(4) . . ?
C21 C22 H22A 109.5 . . ?
C21 C22 H22B 109.5 . . ?
C21 C22 H22C 109.5 . . ?
H22A C22 H22B 109.5 . . ?
H22A C22 H22C 109.5 . . ?
H22B C22 H22C 109.5 . . ?
C21 C23 H23A 109.5 . . ?
C21 C23 H23B 109.5 . . ?
C21 C23 H23C 109.5 . . ?
H23A C23 H23B 109.5 . . ?
H23A C23 H23C 109.5 . . ?
H23B C23 H23C 109.5 . . ?
C21 C24 H24A 109.5 . . ?
C21 C24 H24B 109.5 . . ?
C21 C24 H24C 109.5 . . ?
H24A C24 H24B 109.5 . . ?
H24A C24 H24C 109.5 . . ?
H24B C24 H24C 109.5 . . ?
H25A C25 H25B 108.5 . . ?
C26 C25 H25A 110.3 . . ?
C26 C25 H25B 110.3 . . ?
O2 C25 H25A 110.3 . . ?
O2 C25 H25B 110.3 . . ?
O2 C25 C26 107.2(3) . . ?
C27 C26 C25 119.6(3) . . ?
C31 C26 C25 121.6(3) . . ?
C31 C26 C27 118.9(3) . . ?
C26 C27 H27A 119.8 . . ?
C28 C27 C26 120.5(3) . . ?
C28 C27 H27A 119.8 . . ?
C27 C28 H28A 120.0 . . ?
C27 C28 C29 120.1(3) . . ?
C29 C28 H28A 120.0 . . ?
C28 C29 H29A 120.2 . . ?
C28 C29 C30 119.6(3) . . ?
C30 C29 H29A 120.2 . . ?
C29 C30 H30A 119.8 . . ?
C29 C30 C31 120.4(3) . . ?
C31 C30 H30A 119.8 . . ?
C26 C31 C30 120.5(3) . . ?
C26 C31 H31A 119.7 . . ?
C30 C31 H31A 119.7 . . ?
H32A C32 H32B 109.5 . . ?
H32A C32 H32C 109.5 . . ?
H32B C32 H32C 109.5 . . ?
O3 C32 H32A 109.5 . . ?
O3 C32 H32B 109.5 . . ?
O3 C32 H32C 109.5 . . ?
H33A C33 H33B 109.5 . . ?
H33A C33 H33C 109.5 . . ?
H33B C33 H33C 109.5 . . ?
O4 C33 H33A 109.5 . . ?
O4 C33 H33B 109.5 . . ?
O4 C33 H33C 109.5 . . ?
H34A C34 H34B 109.5 . . ?
H34A C34 H34C 109.5 . . ?
H34B C34 H34C 109.5 . . ?
O5 C34 H34A 109.5 . . ?
O5 C34 H34B 109.5 . . ?
O5 C34 H34C 109.5 . . ?
Cl1 C35 Cl1 129.2(11) . 2_565 ?
Cl1A C35A Cl1A 101.0(11) 2_565 . ?
Cl3 C36 Cl2 101.0(9) . . ?
Cl4 C37 Cl5 102.3(10) . . ?
C6 N1 C7 117.9(3) . . ?
C8 N1 C6 119.5(3) . . ?
C8 N1 C7 122.6(3) . . ?
C8 N2 C10 114.2(3) . . ?
C9 N3 C8 112.7(3) . . ?
C9 N4 C10 112.9(3) . . ?
C10 N5 C12 121.6(3) . . ?
C10 N5 H5B 119.2 . . ?
C12 N5 H5B 119.2 . . ?
C17 N6 C19 113.4(3) . . ?
C17 N7 C18 111.8(3) . . ?
C18 N8 C19 113.7(3) . . ?
C2 N9 C20 117.8(3) . . ?
C19 N9 C2 118.1(3) . . ?
C19 N9 C20 120.4(3) . . ?
C17 O1 C16 117.8(2) . . ?
C1 O2 C25 117.1(2) . . ?
C9 O3 C32 116.3(3) . . ?
C15 O4 C33 115.9(3) . . ?
C18 O5 C34 116.3(2) . . ?
Cl2 Cl2 C36 173.4(13) 2_665 . ?

loop_
_geom_bond_atom_site_label_1
_geom_bond_atom_site_label_2
_geom_bond_distance
_geom_bond_site_symmetry_2
_geom_bond_publ_flag
C1 C2 1.396(5) . ?
C1 C6 1.385(5) . ?
C1 O2 1.373(4) . ?
C2 C3 1.381(5) . ?
C2 N9 1.438(4) . ?
C3 H3A 0.9500 . ?
C3 C4 1.406(5) . ?
C4 C5 1.388(5) . ?
C4 C21 1.535(5) . ?
C5 H5A 0.9500 . ?
C5 C6 1.384(5) . ?
C6 N1 1.440(4) . ?
C7 H7A 0.9800 . ?
C7 H7B 0.9800 . ?
C7 H7C 0.9800 . ?
C7 N1 1.453(4) . ?
C8 N1 1.350(4) . ?
C8 N2 1.340(4) . ?
C8 N3 1.351(4) . ?
C9 N3 1.335(5) . ?
C9 N4 1.330(5) . ?
C9 O3 1.334(4) . ?
C10 N2 1.344(4) . ?
C10 N4 1.352(4) . ?
C10 N5 1.346(4) . ?
C11 H11A 0.9500 . ?
C11 C12 1.392(5) . ?
C11 C16 1.372(5) . ?
C12 C13 1.382(5) . ?
C12 N5 1.421(4) . ?
C13 H13A 0.9500 . ?
C13 C14 1.397(5) . ?
C14 H14A 0.9500 . ?
C14 C15 1.382(5) . ?
C15 C16 1.398(5) . ?
C15 O4 1.366(4) . ?
C16 O1 1.403(4) . ?
C17 N6 1.315(4) . ?
C17 N7 1.328(4) . ?
C17 O1 1.355(4) . ?
C18 N7 1.338(4) . ?
C18 N8 1.328(4) . ?
C18 O5 1.336(4) . ?
C19 N6 1.353(4) . ?
C19 N8 1.338(4) . ?
C19 N9 1.350(4) . ?
C20 H20A 0.9800 . ?
C20 H20B 0.9800 . ?
C20 H20C 0.9800 . ?
C20 N9 1.467(4) . ?
C21 C22 1.525(6) . ?
C21 C23 1.511(6) . ?
C21 C24 1.521(6) . ?
C22 H22A 0.9800 . ?
C22 H22B 0.9800 . ?
C22 H22C 0.9800 . ?
C23 H23A 0.9800 . ?
C23 H23B 0.9800 . ?
C23 H23C 0.9800 . ?
C24 H24A 0.9800 . ?
C24 H24B 0.9800 . ?
C24 H24C 0.9800 . ?
C25 H25A 0.9900 . ?
C25 H25B 0.9900 . ?
C25 C26 1.504(5) . ?
C25 O2 1.445(4) . ?
C26 C27 1.401(5) . ?
C26 C31 1.380(5) . ?
C27 H27A 0.9500 . ?
C27 C28 1.382(5) . ?
C28 H28A 0.9500 . ?
C28 C29 1.384(5) . ?
C29 H29A 0.9500 . ?
C29 C30 1.384(5) . ?
C30 H30A 0.9500 . ?
C30 C31 1.385(5) . ?
C31 H31A 0.9500 . ?
C32 H32A 0.9800 . ?
C32 H32B 0.9800 . ?
C32 H32C 0.9800 . ?
C32 O3 1.443(5) . ?
C33 H33A 0.9800 . ?
C33 H33B 0.9800 . ?
C33 H33C 0.9800 . ?
C33 O4 1.426(4) . ?
C34 H34A 0.9800 . ?
C34 H34B 0.9800 . ?
C34 H34C 0.9800 . ?
C34 O5 1.439(4) . ?
C35 Cl1 1.832(9) . ?
C35 Cl1 1.833(9) 2_565 ?
C35A Cl1A 1.704(9) . ?
C35A Cl1A 1.704(9) 2_565 ?
C36 Cl2 1.780(10) . ?
C36 Cl3 1.759(10) . ?
C37 Cl4 1.764(10) . ?
C37 Cl5 1.766(10) . ?
N5 H5B 0.8800 . ?
Cl2 Cl2 1.53(3) 2_665 ?

loop_
_geom_torsion_atom_site_label_1
_geom_torsion_atom_site_label_2
_geom_torsion_atom_site_label_3
_geom_torsion_atom_site_label_4
_geom_torsion
_geom_torsion_site_symmetry_1
_geom_torsion_site_symmetry_2
_geom_torsion_site_symmetry_3
_geom_torsion_site_symmetry_4
_geom_torsion_publ_flag
C1 C2 C3 C4 1.9(5) . . . . ?
C1 C2 N9 C19 -71.8(4) . . . . ?
C1 C2 N9 C20 86.8(4) . . . . ?
C1 C6 N1 C7 -74.9(4) . . . . ?
C1 C6 N1 C8 103.5(4) . . . . ?
C2 C1 C6 C5 1.4(5) . . . . ?
C2 C1 C6 N1 -179.9(3) . . . . ?
C2 C1 O2 C25 114.8(3) . . . . ?
C2 C3 C4 C5 -0.1(4) . . . . ?
C2 C3 C4 C21 179.7(3) . . . . ?
C3 C2 N9 C19 107.2(3) . . . . ?
C3 C2 N9 C20 -94.2(4) . . . . ?
C3 C4 C5 C6 -1.1(5) . . . . ?
C3 C4 C21 C22 -168.8(4) . . . . ?
C3 C4 C21 C23 -49.0(5) . . . . ?
C3 C4 C21 C24 71.9(5) . . . . ?
C4 C5 C6 C1 0.5(5) . . . . ?
C4 C5 C6 N1 -178.2(3) . . . . ?
C5 C4 C21 C22 10.9(5) . . . . ?
C5 C4 C21 C23 130.7(4) . . . . ?
C5 C4 C21 C24 -108.4(5) . . . . ?
C5 C6 N1 C7 103.8(4) . . . . ?
C5 C6 N1 C8 -77.8(4) . . . . ?
C6 C1 C2 C3 -2.6(4) . . . . ?
C6 C1 C2 N9 176.4(3) . . . . ?
C6 C1 O2 C25 -68.4(4) . . . . ?
C11 C12 C13 C14 -0.5(5) . . . . ?
C11 C12 N5 C10 -68.4(4) . . . . ?
C11 C16 O1 C17 101.4(3) . . . . ?
C12 C11 C16 C15 1.4(5) . . . . ?
C12 C11 C16 O1 175.3(3) . . . . ?
C12 C13 C14 C15 0.8(5) . . . . ?
C13 C12 N5 C10 109.8(4) . . . . ?
C13 C14 C15 C16 0.0(5) . . . . ?
C13 C14 C15 O4 -179.2(3) . . . . ?
C14 C15 C16 C11 -1.1(5) . . . . ?
C14 C15 C16 O1 -175.0(3) . . . . ?
C14 C15 O4 C33 8.5(5) . . . . ?
C15 C16 O1 C17 -84.7(3) . . . . ?
C16 C11 C12 C13 -0.6(5) . . . . ?
C16 C11 C12 N5 177.6(3) . . . . ?
C16 C15 O4 C33 -170.8(3) . . . . ?
C21 C4 C5 C6 179.1(3) . . . . ?
C25 C26 C27 C28 177.7(3) . . . . ?
C25 C26 C31 C30 -177.5(3) . . . . ?
C26 C25 O2 C1 -140.0(3) . . . . ?
C26 C27 C28 C29 -0.2(5) . . . . ?
C27 C26 C31 C30 0.4(5) . . . . ?
C27 C28 C29 C30 0.5(5) . . . . ?
C28 C29 C30 C31 -0.4(6) . . . . ?
C29 C30 C31 C26 -0.1(5) . . . . ?
C31 C26 C27 C28 -0.3(5) . . . . ?
N1 C8 N2 C10 176.7(3) . . . . ?
N1 C8 N3 C9 -176.1(3) . . . . ?
N2 C8 N1 C6 -5.8(5) . . . . ?
N2 C8 N1 C7 172.5(3) . . . . ?
N2 C8 N3 C9 5.0(5) . . . . ?
N2 C10 N4 C9 2.8(5) . . . . ?
N2 C10 N5 C12 -8.9(5) . . . . ?
N3 C8 N1 C6 175.2(3) . . . . ?
N3 C8 N1 C7 -6.5(5) . . . . ?
N3 C8 N2 C10 -4.4(5) . . . . ?
N3 C9 N4 C10 -2.0(5) . . . . ?
N3 C9 O3 C32 0.1(5) . . . . ?
N4 C9 N3 C8 -1.5(5) . . . . ?
N4 C9 O3 C32 -179.3(4) . . . . ?
N4 C10 N2 C8 0.1(5) . . . . ?
N4 C10 N5 C12 171.1(3) . . . . ?
N5 C10 N2 C8 -179.9(3) . . . . ?
N5 C10 N4 C9 -177.3(3) . . . . ?
N5 C12 C13 C14 -178.7(3) . . . . ?
N6 C17 N7 C18 -1.9(4) . . . . ?
N6 C17 O1 C16 -5.5(4) . . . . ?
N6 C19 N8 C18 -0.3(4) . . . . ?
N6 C19 N9 C2 -16.1(4) . . . . ?
N6 C19 N9 C20 -174.2(3) . . . . ?
N7 C17 N6 C19 -0.2(5) . . . . ?
N7 C17 O1 C16 176.8(3) . . . . ?
N7 C18 N8 C19 -2.2(5) . . . . ?
N7 C18 O5 C34 175.6(3) . . . . ?
N8 C18 N7 C17 3.1(4) . . . . ?
N8 C18 O5 C34 -3.7(4) . . . . ?
N8 C19 N6 C17 1.4(4) . . . . ?
N8 C19 N9 C2 164.2(3) . . . . ?
N8 C19 N9 C20 6.1(4) . . . . ?
N9 C2 C3 C4 -177.0(3) . . . . ?
N9 C19 N6 C17 -178.3(3) . . . . ?
N9 C19 N8 C18 179.3(3) . . . . ?
O1 C17 N6 C19 -177.4(3) . . . . ?
O1 C17 N7 C18 175.5(2) . . . . ?
O2 C1 C2 C3 174.4(3) . . . . ?
O2 C1 C2 N9 -6.7(4) . . . . ?
O2 C1 C6 C5 -175.4(3) . . . . ?
O2 C1 C6 N1 3.3(5) . . . . ?
O2 C25 C26 C27 -40.3(4) . . . . ?
O2 C25 C26 C31 137.6(3) . . . . ?
O3 C9 N3 C8 179.2(3) . . . . ?
O3 C9 N4 C10 177.3(3) . . . . ?
O4 C15 C16 C11 178.2(3) . . . . ?
O4 C15 C16 O1 4.4(4) . . . . ?
O5 C18 N7 C17 -176.1(3) . . . . ?
O5 C18 N8 C19 177.0(3) . . . . ?
